data_7714846
loop_
_publ_author_name
'Bhattacharya, Priyabrata'
'Bag, Riya'
'Butcher, Ray J.'
'Behera, Snehanjali'
'Mondal, Biswajit'
'Goswami, Sanchita'

_publ_section_title
;
 Chemistry of a series of heterobimetallic complexes
 MnIII2(Ca<sup>II</sup>/Sr<sup>II</sup>)X<sub>2</sub> (X = Cl<sup>-</sup>,
 Br<sup>-</sup>).
;
_journal_issue 5
_journal_name_full 'Dalton transactions (Cambridge, England : 2003)'
_journal_page_first 2324
_journal_page_last 2332
_journal_paper_doi 10.1039/d3dt01858j
_journal_volume 53
_journal_year 2024
_chemical_formula_moiety 'C33 H40 Cl2 Mn2 N2 O11 Sr'
_chemical_formula_sum 'C33 H40 Cl2 Mn2 N2 O11 Sr'
_chemical_formula_weight 909.07
_chemical_name_systematic 'Howard UniversityUnited States of America'
_space_group_crystal_system monoclinic
_space_group_IT_number 14
_space_group_name_Hall '-P 2yn'
_space_group_name_H-M_alt 'P 1 21/n 1'
_atom_sites_solution_hydrogens mixed
_atom_sites_solution_primary direct
_atom_sites_solution_secondary difmap
_audit_creation_method SHELXL-2018/3
_audit_update_record
;
2023-09-08 deposited with the CCDC.	2023-12-27 downloaded from the CCDC.
;
_cell_angle_alpha 90
_cell_angle_beta 105.234(2)
_cell_angle_gamma 90
_cell_formula_units_Z 4
_cell_length_a 14.345(3)
_cell_length_b 18.298(4)
_cell_length_c 16.876(3)
_cell_measurement_reflns_used 5712
_cell_measurement_temperature 296(2)
_cell_measurement_theta_max 21.934
_cell_measurement_theta_min 2.311
_cell_volume 4274.0(15)
_computing_cell_refinement 'Bruker SAINT'
_computing_data_collection 'Bruker APEX2'
_computing_data_reduction 'Bruker SAINT'
_computing_molecular_graphics 'Bruker SHELXTL (Sheldrick, 2008)'
_computing_publication_material 'Bruker SHELXTL (Sheldrick, 2008)'
_computing_structure_refinement 'SHELXL-2018/3 (Sheldrick, 2018)'
_computing_structure_solution 'SHELXT (Sheldrick, 2015a)'
_diffrn_ambient_temperature 296(2)
_diffrn_measured_fraction_theta_full 0.973
_diffrn_measured_fraction_theta_max 0.973
_diffrn_measurement_device_type 'Bruker Apex 2 CCD'
_diffrn_measurement_method '\w and \f scans'
_diffrn_radiation_type MoK\a
_diffrn_radiation_wavelength 0.71073
_diffrn_reflns_av_R_equivalents 0.0496
_diffrn_reflns_av_unetI/netI 0.0487
_diffrn_reflns_Laue_measured_fraction_full 0.973
_diffrn_reflns_Laue_measured_fraction_max 0.973
_diffrn_reflns_limit_h_max 16
_diffrn_reflns_limit_h_min -16
_diffrn_reflns_limit_k_max 20
_diffrn_reflns_limit_k_min -21
_diffrn_reflns_limit_l_max 20
_diffrn_reflns_limit_l_min -19
_diffrn_reflns_number 27418
_diffrn_reflns_point_group_measured_fraction_full 0.973
_diffrn_reflns_point_group_measured_fraction_max 0.973
_diffrn_reflns_theta_full 25.143
_diffrn_reflns_theta_max 25.143
_diffrn_reflns_theta_min 1.662
_exptl_absorpt_coefficient_mu 2.003
_exptl_absorpt_correction_T_max 0.765
_exptl_absorpt_correction_T_min 0.634
_exptl_absorpt_correction_type multi-scan
_exptl_absorpt_process_details 'Sadabs (Sheldrick, 1996)'
_exptl_crystal_colour 'dark brown'
_exptl_crystal_density_diffrn 1.413
_exptl_crystal_density_method 'not measured'
_exptl_crystal_description chunk
_exptl_crystal_F_000 1848
_exptl_crystal_size_max 0.24
_exptl_crystal_size_mid 0.18
_exptl_crystal_size_min 0.13
_refine_diff_density_max 0.890
_refine_diff_density_min -1.224
_refine_diff_density_rms 0.129
_refine_ls_extinction_method none
_refine_ls_goodness_of_fit_ref 1.149
_refine_ls_hydrogen_treatment mixed
_refine_ls_matrix_type full
_refine_ls_number_parameters 487
_refine_ls_number_reflns 7434
_refine_ls_number_restraints 33
_refine_ls_restrained_S_all 1.161
_refine_ls_R_factor_all 0.0853
_refine_ls_R_factor_gt 0.0404
_refine_ls_shift/su_max 0.000
_refine_ls_shift/su_mean 0.000
_refine_ls_structure_factor_coef Fsqd
_refine_ls_weighting_details 'w=1/[\s^2^(Fo^2^)+(0.0752P)^2^] where P=(Fo^2^+2Fc^2^)/3'
_refine_ls_weighting_scheme calc
_refine_ls_wR_factor_gt 0.1072
_refine_ls_wR_factor_ref 0.1420
_reflns_Friedel_coverage 0.000
_reflns_number_gt 5158
_reflns_number_total 7434
_reflns_threshold_expression 'I > 2\s(I)'
_cod_data_source_file d3dt01858j2.cif
_cod_data_source_block shelx_CCDC1
_cod_depositor_comments 'Adding full bibliography for 7714845--7714848.cif.'
_cod_original_sg_symbol_H-M 'P 21/n'
_cod_database_code 7714846
_shelx_shelxl_version_number 2018/3
_shelx_space_group_comment
;
The symmetry employed for this shelxl refinement is uniquely defined
by the following loop, which should always be used as a source of
symmetry information in preference to the above space-group names.
They are only intended as comments.
;

loop_
_space_group_symop_operation_xyz
'x, y, z'
'-x+1/2, y+1/2, -z+1/2'
'-x, -y, -z'
'x-1/2, -y-1/2, z-1/2'

loop_
_atom_site_label
_atom_site_type_symbol
_atom_site_fract_x
_atom_site_fract_y
_atom_site_fract_z
_atom_site_U_iso_or_equiv
_atom_site_adp_type
_atom_site_occupancy
_atom_site_site_symmetry_order
_atom_site_calc_flag
_atom_site_refinement_flags_posn
_atom_site_refinement_flags_adp
_atom_site_refinement_flags_occupancy
_atom_site_disorder_assembly
_atom_site_disorder_group
Sr1 Sr 0.41869(3) 0.28223(2) 0.20199(2) 0.04068(15) Uani 1 1 d D . . . .
Mn1 Mn 0.42165(5) 0.17003(3) 0.03038(4) 0.0416(2) Uani 1 1 d . . . . .
Mn2 Mn 0.34952(6) 0.18109(3) 0.35550(4) 0.0447(2) Uani 1 1 d D . . . .
Cl1 Cl 0.41329(11) 0.27632(7) -0.06158(7) 0.0649(4) Uani 1 1 d . . . . .
Cl2 Cl 0.43949(12) 0.40422(7) 0.31703(9) 0.0756(4) Uani 1 1 d . . . . .
O1A O 0.5171(2) 0.21059(15) 0.11937(16) 0.0419(7) Uani 1 1 d . . . . .
O2A O 0.6135(2) 0.28868(17) 0.24194(18) 0.0512(8) Uani 1 1 d . . . . .
O3A O 0.3385(2) 0.10419(17) -0.03904(18) 0.0529(8) Uani 1 1 d . . . . .
O1B O 0.2884(2) 0.25168(15) 0.27548(16) 0.0455(8) Uani 1 1 d . . . . .
O2B O 0.2378(3) 0.34045(17) 0.15194(18) 0.0573(9) Uani 1 1 d . . . . .
O3B O 0.4031(3) 0.11360(17) 0.43863(19) 0.0583(9) Uani 1 1 d . . . . .
O1S O 0.3350(2) 0.19868(17) 0.08779(18) 0.0491(8) Uani 1 1 d . . . . .
O2S O 0.4543(3) 0.18436(17) 0.31029(19) 0.0541(9) Uani 1 1 d . . . . .
O3S O 0.4047(3) 0.28012(18) 0.4400(2) 0.0691(10) Uani 1 1 d D . . . .
H3S H 0.387(3) 0.3227(6) 0.4160(17) 0.083 Uiso 1 1 d D U . . .
O4S O 0.2690(3) 0.0923(2) 0.2739(3) 0.0771(11) Uani 1 1 d D . . . .
H4S H 0.2030(9) 0.0944(19) 0.260(3) 0.093 Uiso 1 1 d D U . . .
O5S O 0.4421(3) 0.37198(18) 0.0937(2) 0.0727(11) Uani 1 1 d D . . . .
H5S H 0.440(4) 0.3447(9) 0.0505(14) 0.087 Uiso 1 1 d D U . . .
N1A N 0.5223(3) 0.11963(18) -0.0113(2) 0.0420(9) Uani 1 1 d . . . . .
N1B N 0.2382(3) 0.18058(19) 0.4052(2) 0.0476(10) Uani 1 1 d . . . . .
C1A C 0.6119(3) 0.2175(2) 0.1264(3) 0.0395(10) Uani 1 1 d . . . . .
C2A C 0.6651(4) 0.2588(2) 0.1917(3) 0.0445(11) Uani 1 1 d . . . . .
C3A C 0.7630(4) 0.2675(3) 0.2043(3) 0.0612(14) Uani 1 1 d . . . . .
H3A H 0.798146 0.294344 0.248987 0.073 Uiso 1 1 calc R U . . .
C4A C 0.8095(4) 0.2362(3) 0.1504(4) 0.0695(16) Uani 1 1 d . . . . .
H4A H 0.875394 0.243498 0.158001 0.083 Uiso 1 1 calc R U . . .
C5A C 0.7594(4) 0.1950(3) 0.0867(3) 0.0593(14) Uani 1 1 d . . . . .
H5A H 0.791508 0.173487 0.051381 0.071 Uiso 1 1 calc R U . . .
C6A C 0.6591(3) 0.1845(2) 0.0734(3) 0.0430(11) Uani 1 1 d . . . . .
C7A C 0.6682(4) 0.3249(3) 0.3141(3) 0.088(2) Uani 1 1 d . . . . .
H7AA H 0.715404 0.291794 0.345894 0.131 Uiso 1 1 calc R U . . .
H7AB H 0.625758 0.340695 0.346171 0.131 Uiso 1 1 calc R U . . .
H7AC H 0.700326 0.366488 0.298741 0.131 Uiso 1 1 calc R U . . .
C8A C 0.6131(4) 0.1347(2) 0.0098(3) 0.0444(11) Uani 1 1 d . . . . .
H8A H 0.651965 0.111357 -0.018640 0.053 Uiso 1 1 calc R U . . .
C9A C 0.4810(4) 0.0663(2) -0.0707(2) 0.0439(11) Uani 1 1 d . . . . .
C10A C 0.5278(4) 0.0207(2) -0.1125(3) 0.0506(12) Uani 1 1 d . . . . .
H10A H 0.594494 0.023867 -0.103597 0.061 Uiso 1 1 calc R U . . .
C11A C 0.4765(5) -0.0293(3) -0.1671(3) 0.0635(16) Uani 1 1 d . . . . .
H11A H 0.508491 -0.060244 -0.194970 0.076 Uiso 1 1 calc R U . . .
C12A C 0.3769(5) -0.0340(3) -0.1811(3) 0.0631(16) Uani 1 1 d . . . . .
H12A H 0.342198 -0.067689 -0.218753 0.076 Uiso 1 1 calc R U . . .
C13A C 0.3294(4) 0.0109(2) -0.1393(3) 0.0572(13) Uani 1 1 d . . . . .
H13A H 0.262668 0.007543 -0.148559 0.069 Uiso 1 1 calc R U . . .
C14A C 0.3813(4) 0.0613(2) -0.0832(2) 0.0457(11) Uani 1 1 d . . . . .
C1B C 0.2022(4) 0.2826(2) 0.2641(2) 0.0399(11) Uani 1 1 d . . . . .
C2B C 0.1730(3) 0.3313(2) 0.1981(3) 0.0438(11) Uani 1 1 d . . . . .
C3B C 0.0841(4) 0.3643(3) 0.1820(3) 0.0544(13) Uani 1 1 d . . . . .
H3B H 0.065201 0.395727 0.137346 0.065 Uiso 1 1 calc R U . . .
C4B C 0.0220(4) 0.3518(3) 0.2310(3) 0.0590(13) Uani 1 1 d . . . . .
H4B H -0.037600 0.375060 0.220113 0.071 Uiso 1 1 calc R U . . .
C5B C 0.0499(4) 0.3047(3) 0.2952(3) 0.0530(13) Uani 1 1 d . . . . .
H5B H 0.008089 0.295576 0.327885 0.064 Uiso 1 1 calc R U . . .
C6B C 0.1400(4) 0.2696(2) 0.3135(3) 0.0438(11) Uani 1 1 d . . . . .
C7BA C 0.2026(13) 0.3683(16) 0.0697(13) 0.062(4) Uani 0.52(5) 1 d . U P A 1
H7B1 H 0.144765 0.342683 0.042180 0.094 Uiso 0.52(5) 1 calc R U P A 1
H7B2 H 0.250814 0.361429 0.040347 0.094 Uiso 0.52(5) 1 calc R U P A 1
H7B3 H 0.188638 0.419505 0.071886 0.094 Uiso 0.52(5) 1 calc R U P A 1
C7BB C 0.2127(16) 0.3983(16) 0.0890(14) 0.061(5) Uani 0.48(5) 1 d . U P A 2
H7B4 H 0.149365 0.389232 0.053812 0.092 Uiso 0.48(5) 1 calc R U P A 2
H7B5 H 0.258918 0.398307 0.056850 0.092 Uiso 0.48(5) 1 calc R U P A 2
H7B6 H 0.213547 0.444891 0.115225 0.092 Uiso 0.48(5) 1 calc R U P A 2
C8B C 0.1611(4) 0.2191(2) 0.3812(3) 0.0462(12) Uani 1 1 d . . . . .
H8B H 0.114646 0.213838 0.410248 0.055 Uiso 1 1 calc R U . . .
C9B C 0.2554(4) 0.1306(2) 0.4717(3) 0.0513(13) Uani 1 1 d . . . . .
C10B C 0.1942(5) 0.1167(3) 0.5209(3) 0.0675(16) Uani 1 1 d . . . . .
H10B H 0.135540 0.141203 0.512324 0.081 Uiso 1 1 calc R U . . .
C11B C 0.2215(6) 0.0659(3) 0.5828(3) 0.083(2) Uani 1 1 d . . . . .
H11B H 0.181363 0.055933 0.616632 0.100 Uiso 1 1 calc R U . . .
C12B C 0.3090(5) 0.0297(3) 0.5947(3) 0.0765(18) Uani 1 1 d . . . . .
H12B H 0.326100 -0.005026 0.636208 0.092 Uiso 1 1 calc R U . . .
C13B C 0.3707(4) 0.0437(3) 0.5471(3) 0.0619(14) Uani 1 1 d . . . . .
H13B H 0.429088 0.018898 0.556052 0.074 Uiso 1 1 calc R U . . .
C14B C 0.3446(4) 0.0959(2) 0.4851(3) 0.0522(13) Uani 1 1 d . . . . .
C1S C 0.2351(4) 0.1855(4) 0.0609(4) 0.089(2) Uani 1 1 d . . . . .
H1SA H 0.205956 0.220184 0.019060 0.134 Uiso 1 1 calc R U . . .
H1SB H 0.206928 0.190279 0.106326 0.134 Uiso 1 1 calc R U . . .
H1SC H 0.224150 0.136886 0.038911 0.134 Uiso 1 1 calc R U . . .
C2S C 0.5435(4) 0.1523(3) 0.3467(3) 0.0644(15) Uani 1 1 d . . . . .
H2SA H 0.576327 0.180338 0.393894 0.097 Uiso 1 1 calc R U . . .
H2SC H 0.581930 0.151110 0.307944 0.097 Uiso 1 1 calc R U . . .
H2SB H 0.533741 0.103345 0.363401 0.097 Uiso 1 1 calc R U . . .
C3S C 0.4831(5) 0.2819(4) 0.5080(4) 0.091(2) Uani 1 1 d D . . . .
H3SB H 0.482813 0.239050 0.540747 0.137 Uiso 1 1 calc R U . . .
H3SA H 0.479260 0.324681 0.540039 0.137 Uiso 1 1 calc R U . . .
H3SC H 0.541617 0.283357 0.490672 0.137 Uiso 1 1 calc R U . . .
C4S C 0.3056(6) 0.0344(4) 0.2451(6) 0.142(3) Uani 1 1 d D U . . .
H4SA H 0.255689 -0.001389 0.226255 0.214 Uiso 1 1 calc R U . . .
H4SB H 0.356437 0.013670 0.287939 0.214 Uiso 1 1 calc R U . . .
H4SC H 0.330944 0.049012 0.200246 0.214 Uiso 1 1 calc R U . . .
C5S C 0.4472(7) 0.4459(4) 0.0820(5) 0.126(3) Uani 1 1 d D . . . .
H5SA H 0.408039 0.458587 0.028406 0.190 Uiso 1 1 calc R U . . .
H5SB H 0.513051 0.459543 0.086654 0.190 Uiso 1 1 calc R U . . .
H5SC H 0.424146 0.471380 0.122903 0.190 Uiso 1 1 calc R U . . .

loop_
_atom_site_aniso_label
_atom_site_aniso_U_11
_atom_site_aniso_U_22
_atom_site_aniso_U_33
_atom_site_aniso_U_23
_atom_site_aniso_U_13
_atom_site_aniso_U_12
Sr1 0.0437(3) 0.0458(2) 0.0341(2) 0.00233(17) 0.0129(2) 0.0035(2)
Mn1 0.0383(5) 0.0497(4) 0.0360(3) -0.0061(3) 0.0084(3) -0.0004(3)
Mn2 0.0496(5) 0.0470(4) 0.0387(4) 0.0095(3) 0.0134(3) 0.0067(3)
Cl1 0.0793(11) 0.0673(8) 0.0500(7) 0.0115(6) 0.0205(7) 0.0134(7)
Cl2 0.0961(13) 0.0590(8) 0.0751(9) -0.0140(7) 0.0289(9) 0.0019(8)
O1A 0.039(2) 0.0507(17) 0.0365(15) -0.0053(13) 0.0118(14) -0.0009(15)
O2A 0.036(2) 0.070(2) 0.0440(17) -0.0159(15) 0.0040(15) -0.0040(16)
O3A 0.047(2) 0.0593(19) 0.0484(18) -0.0138(15) 0.0061(16) 0.0006(17)
O1B 0.049(2) 0.0505(17) 0.0391(16) 0.0128(13) 0.0150(15) 0.0105(16)
O2B 0.053(2) 0.072(2) 0.0477(18) 0.0244(16) 0.0140(17) 0.0146(18)
O3B 0.061(3) 0.0590(19) 0.0559(19) 0.0216(16) 0.0171(19) 0.0092(18)
O1S 0.032(2) 0.071(2) 0.0445(17) -0.0113(15) 0.0113(15) -0.0046(16)
O2S 0.049(2) 0.066(2) 0.0496(18) 0.0170(15) 0.0166(17) 0.0202(18)
O3S 0.076(3) 0.066(2) 0.059(2) -0.0034(17) 0.007(2) -0.011(2)
O4S 0.075(3) 0.065(2) 0.087(3) -0.028(2) 0.014(2) 0.002(2)
O5S 0.112(4) 0.054(2) 0.062(2) 0.0109(17) 0.040(2) 0.002(2)
N1A 0.048(3) 0.044(2) 0.0341(18) -0.0028(15) 0.0121(18) 0.0024(19)
N1B 0.065(3) 0.042(2) 0.039(2) 0.0027(16) 0.019(2) 0.000(2)
C1A 0.040(3) 0.038(2) 0.044(2) 0.0056(18) 0.016(2) 0.001(2)
C2A 0.040(3) 0.049(3) 0.044(2) 0.002(2) 0.010(2) 0.001(2)
C3A 0.044(4) 0.071(3) 0.063(3) -0.016(3) 0.005(3) -0.008(3)
C4A 0.038(4) 0.083(4) 0.091(4) -0.017(3) 0.024(3) -0.006(3)
C5A 0.043(4) 0.068(3) 0.071(3) -0.010(3) 0.023(3) -0.001(3)
C6A 0.034(3) 0.048(3) 0.047(3) 0.003(2) 0.011(2) 0.003(2)
C7A 0.065(5) 0.119(5) 0.071(4) -0.053(4) 0.005(3) -0.011(4)
C8A 0.045(3) 0.049(3) 0.044(2) 0.002(2) 0.021(2) 0.004(2)
C9A 0.053(4) 0.045(2) 0.034(2) 0.0003(18) 0.012(2) 0.001(2)
C10A 0.058(4) 0.050(3) 0.048(3) 0.001(2) 0.020(3) 0.001(2)
C11A 0.100(5) 0.048(3) 0.048(3) -0.006(2) 0.030(3) 0.001(3)
C12A 0.105(5) 0.043(3) 0.039(2) -0.004(2) 0.015(3) -0.004(3)
C13A 0.070(4) 0.052(3) 0.043(3) 0.000(2) 0.002(3) -0.003(3)
C14A 0.056(4) 0.042(2) 0.035(2) 0.0033(19) 0.005(2) 0.000(2)
C1B 0.045(3) 0.036(2) 0.040(2) -0.0003(18) 0.013(2) 0.005(2)
C2B 0.040(3) 0.048(2) 0.042(2) -0.0020(19) 0.007(2) 0.001(2)
C3B 0.046(4) 0.056(3) 0.056(3) 0.008(2) 0.004(3) 0.010(3)
C4B 0.044(4) 0.059(3) 0.070(3) 0.000(3) 0.009(3) 0.009(3)
C5B 0.047(4) 0.057(3) 0.059(3) -0.005(2) 0.022(3) 0.002(3)
C6B 0.046(3) 0.043(2) 0.044(2) -0.0043(19) 0.014(2) 0.002(2)
C7BA 0.063(7) 0.065(8) 0.053(7) 0.023(6) 0.005(5) 0.002(6)
C7BB 0.062(7) 0.067(9) 0.054(7) 0.023(6) 0.013(6) 0.011(7)
C8B 0.056(4) 0.046(2) 0.042(2) -0.005(2) 0.022(2) -0.006(2)
C9B 0.073(4) 0.047(3) 0.035(2) 0.0028(19) 0.017(3) -0.009(3)
C10B 0.086(5) 0.066(3) 0.058(3) 0.006(3) 0.033(3) -0.007(3)
C11B 0.113(6) 0.085(4) 0.059(3) 0.017(3) 0.035(4) -0.020(4)
C12B 0.107(6) 0.070(4) 0.044(3) 0.019(3) 0.004(3) -0.022(4)
C13B 0.078(4) 0.052(3) 0.049(3) 0.013(2) 0.004(3) -0.009(3)
C14B 0.064(4) 0.049(3) 0.039(2) 0.000(2) 0.006(3) -0.012(3)
C1S 0.052(5) 0.130(6) 0.089(4) -0.039(4) 0.024(4) -0.017(4)
C2S 0.063(4) 0.077(3) 0.055(3) 0.010(3) 0.017(3) 0.021(3)
C3S 0.076(5) 0.112(5) 0.072(4) -0.019(4) -0.005(4) -0.002(4)
C4S 0.122(6) 0.116(5) 0.190(7) -0.062(5) 0.042(6) 0.011(5)
C5S 0.163(9) 0.082(5) 0.152(8) 0.019(5) 0.073(7) -0.010(5)

loop_
_atom_type_symbol
_atom_type_description
_atom_type_scat_dispersion_real
_atom_type_scat_dispersion_imag
_atom_type_scat_source
C C 0.0033 0.0016 'International Tables Vol C Tables 4.2.6.8 and 6.1.1.4'
H H 0.0000 0.0000 'International Tables Vol C Tables 4.2.6.8 and 6.1.1.4'
Cl Cl 0.1484 0.1585 'International Tables Vol C Tables 4.2.6.8 and 6.1.1.4'
Mn Mn 0.3368 0.7283 'International Tables Vol C Tables 4.2.6.8 and 6.1.1.4'
N N 0.0061 0.0033 'International Tables Vol C Tables 4.2.6.8 and 6.1.1.4'
O O 0.0106 0.0060 'International Tables Vol C Tables 4.2.6.8 and 6.1.1.4'
Sr Sr -1.5307 3.2498 'International Tables Vol C Tables 4.2.6.8 and 6.1.1.4'

loop_
_geom_angle_atom_site_label_1
_geom_angle_atom_site_label_2
_geom_angle_atom_site_label_3
_geom_angle
_geom_angle_site_symmetry_1
_geom_angle_site_symmetry_3
_geom_angle_publ_flag
O1S Sr1 O2S 95.12(11) . . ?
O1S Sr1 O5S 88.20(12) . . ?
O2S Sr1 O5S 160.47(13) . . ?
O1S Sr1 O1B 88.62(10) . . ?
O2S Sr1 O1B 61.78(10) . . ?
O5S Sr1 O1B 137.66(12) . . ?
O1S Sr1 O1A 59.70(10) . . ?
O2S Sr1 O1A 89.75(9) . . ?
O5S Sr1 O1A 75.31(10) . . ?
O1B Sr1 O1A 136.18(9) . . ?
O1S Sr1 O2A 118.31(9) . . ?
O2S Sr1 O2A 81.40(10) . . ?
O5S Sr1 O2A 80.09(12) . . ?
O1B Sr1 O2A 136.71(9) . . ?
O1A Sr1 O2A 58.72(9) . . ?
O1S Sr1 O2B 77.01(10) . . ?
O2S Sr1 O2B 119.91(10) . . ?
O5S Sr1 O2B 79.60(12) . . ?
O1B Sr1 O2B 58.59(9) . . ?
O1A Sr1 O2B 129.88(10) . . ?
O2A Sr1 O2B 154.03(10) . . ?
O1S Sr1 Cl2 157.21(8) . . ?
O2S Sr1 Cl2 95.48(8) . . ?
O5S Sr1 Cl2 88.52(8) . . ?
O1B Sr1 Cl2 78.77(7) . . ?
O1A Sr1 Cl2 140.39(8) . . ?
O2A Sr1 Cl2 83.25(7) . . ?
O2B Sr1 Cl2 80.21(8) . . ?
O1S Sr1 Mn2 94.26(7) . . ?
O2S Sr1 Mn2 30.20(7) . . ?
O5S Sr1 Mn2 168.74(9) . . ?
O1B Sr1 Mn2 31.70(7) . . ?
O1A Sr1 Mn2 115.36(6) . . ?
O2A Sr1 Mn2 108.16(7) . . ?
O2B Sr1 Mn2 90.23(6) . . ?
Cl2 Sr1 Mn2 84.97(3) . . ?
O1S Sr1 Mn1 29.30(7) . . ?
O2S Sr1 Mn1 97.88(8) . . ?
O5S Sr1 Mn1 75.88(8) . . ?
O1B Sr1 Mn1 115.74(7) . . ?
O1A Sr1 Mn1 31.15(7) . . ?
O2A Sr1 Mn1 89.74(6) . . ?
O2B Sr1 Mn1 100.79(7) . . ?
Cl2 Sr1 Mn1 163.81(3) . . ?
Mn2 Sr1 Mn1 111.12(2) . . ?
O1S Sr1 H5S 72.6(6) . . ?
O2S Sr1 H5S 151.3(8) . . ?
O5S Sr1 H5S 17.1(3) . . ?
O1B Sr1 H5S 140.8(12) . . ?
O1A Sr1 H5S 61.6(8) . . ?
O2A Sr1 H5S 82.0(12) . . ?
O2B Sr1 H5S 83.4(12) . . ?
Cl2 Sr1 H5S 105.6(3) . . ?
Mn2 Sr1 H5S 166.4(9) . . ?
Mn1 Sr1 H5S 58.8(3) . . ?
O1S Mn1 O3A 96.03(14) . . ?
O1S Mn1 O1A 85.37(13) . . ?
O3A Mn1 O1A 162.66(14) . . ?
O1S Mn1 N1A 165.98(14) . . ?
O3A Mn1 N1A 83.25(15) . . ?
O1A Mn1 N1A 91.22(15) . . ?
O1S Mn1 Cl1 100.27(11) . . ?
O3A Mn1 Cl1 101.27(11) . . ?
O1A Mn1 Cl1 95.45(9) . . ?
N1A Mn1 Cl1 93.59(10) . . ?
O1S Mn1 Sr1 41.74(10) . . ?
O3A Mn1 Sr1 137.54(10) . . ?
O1A Mn1 Sr1 44.85(9) . . ?
N1A Mn1 Sr1 136.03(12) . . ?
Cl1 Mn1 Sr1 92.75(4) . . ?
O2S Mn2 O3B 96.41(14) . . ?
O2S Mn2 O1B 87.62(13) . . ?
O3B Mn2 O1B 175.76(14) . . ?
O2S Mn2 N1B 178.30(15) . . ?
O3B Mn2 N1B 84.17(15) . . ?
O1B Mn2 N1B 91.76(14) . . ?
O2S Mn2 O4S 96.47(15) . . ?
O3B Mn2 O4S 91.49(16) . . ?
O1B Mn2 O4S 89.38(15) . . ?
N1B Mn2 O4S 85.10(15) . . ?
O2S Mn2 O3S 92.59(15) . . ?
O3B Mn2 O3S 92.75(14) . . ?
O1B Mn2 O3S 85.71(13) . . ?
N1B Mn2 O3S 85.78(15) . . ?
O4S Mn2 O3S 169.51(15) . . ?
O2S Mn2 Sr1 42.93(9) . . ?
O3B Mn2 Sr1 139.00(11) . . ?
O1B Mn2 Sr1 44.88(9) . . ?
N1B Mn2 Sr1 136.31(11) . . ?
O4S Mn2 Sr1 97.34(11) . . ?
O3S Mn2 Sr1 85.71(9) . . ?
C1A O1A Mn1 127.8(2) . . ?
C1A O1A Sr1 126.1(2) . . ?
Mn1 O1A Sr1 104.00(13) . . ?
C2A O2A C7A 116.5(4) . . ?
C2A O2A Sr1 121.2(3) . . ?
C7A O2A Sr1 122.3(3) . . ?
C14A O3A Mn1 114.6(3) . . ?
C1B O1B Mn2 129.0(2) . . ?
C1B O1B Sr1 127.4(2) . . ?
Mn2 O1B Sr1 103.42(13) . . ?
C2B O2B C7BA 118.2(8) . . ?
C2B O2B C7BB 115.1(8) . . ?
C2B O2B Sr1 120.6(2) . . ?
C7BA O2B Sr1 120.1(8) . . ?
C7BB O2B Sr1 122.4(8) . . ?
C14B O3B Mn2 113.8(3) . . ?
C1S O1S Mn1 123.6(3) . . ?
C1S O1S Sr1 126.5(3) . . ?
Mn1 O1S Sr1 108.95(15) . . ?
C2S O2S Mn2 123.6(3) . . ?
C2S O2S Sr1 127.4(3) . . ?
Mn2 O2S Sr1 106.87(14) . . ?
C3S O3S Mn2 127.1(4) . . ?
C3S O3S H3S 115.9(13) . . ?
Mn2 O3S H3S 113.3(10) . . ?
C4S O4S Mn2 127.8(5) . . ?
C4S O4S H4S 115.0(11) . . ?
Mn2 O4S H4S 117.2(10) . . ?
C5S O5S Sr1 139.7(4) . . ?
C5S O5S H5S 115.6(10) . . ?
Sr1 O5S H5S 104.4(9) . . ?
C8A N1A C9A 123.4(4) . . ?
C8A N1A Mn1 125.3(3) . . ?
C9A N1A Mn1 111.3(3) . . ?
C8B N1B C9B 124.0(4) . . ?
C8B N1B Mn2 125.8(3) . . ?
C9B N1B Mn2 110.2(3) . . ?
O1A C1A C2A 117.1(4) . . ?
O1A C1A C6A 123.7(4) . . ?
C2A C1A C6A 119.2(4) . . ?
C3A C2A O2A 123.5(4) . . ?
C3A C2A C1A 120.8(4) . . ?
O2A C2A C1A 115.7(4) . . ?
C2A C3A C4A 120.0(5) . . ?
C2A C3A H3A 120.0 . . ?
C4A C3A H3A 120.0 . . ?
C5A C4A C3A 120.4(5) . . ?
C5A C4A H4A 119.8 . . ?
C3A C4A H4A 119.8 . . ?
C4A C5A C6A 120.5(5) . . ?
C4A C5A H5A 119.7 . . ?
C6A C5A H5A 119.7 . . ?
C1A C6A C5A 119.1(4) . . ?
C1A C6A C8A 123.5(4) . . ?
C5A C6A C8A 117.2(4) . . ?
O2A C7A H7AA 109.5 . . ?
O2A C7A H7AB 109.5 . . ?
H7AA C7A H7AB 109.5 . . ?
O2A C7A H7AC 109.5 . . ?
H7AA C7A H7AC 109.5 . . ?
H7AB C7A H7AC 109.5 . . ?
N1A C8A C6A 125.3(4) . . ?
N1A C8A H8A 117.3 . . ?
C6A C8A H8A 117.3 . . ?
C10A C9A C14A 120.1(4) . . ?
C10A C9A N1A 127.8(5) . . ?
C14A C9A N1A 112.1(4) . . ?
C11A C10A C9A 120.2(5) . . ?
C11A C10A H10A 119.9 . . ?
C9A C10A H10A 119.9 . . ?
C10A C11A C12A 120.2(5) . . ?
C10A C11A H11A 119.9 . . ?
C12A C11A H11A 119.9 . . ?
C13A C12A C11A 120.2(5) . . ?
C13A C12A H12A 119.9 . . ?
C11A C12A H12A 119.9 . . ?
C12A C13A C14A 119.8(5) . . ?
C12A C13A H13A 120.1 . . ?
C14A C13A H13A 120.1 . . ?
O3A C14A C13A 121.7(5) . . ?
O3A C14A C9A 118.7(4) . . ?
C13A C14A C9A 119.5(4) . . ?
O1B C1B C6B 124.0(4) . . ?
O1B C1B C2B 117.3(4) . . ?
C6B C1B C2B 118.7(4) . . ?
O2B C2B C3B 124.6(4) . . ?
O2B C2B C1B 115.1(4) . . ?
C3B C2B C1B 120.3(4) . . ?
C2B C3B C4B 121.3(4) . . ?
C2B C3B H3B 119.3 . . ?
C4B C3B H3B 119.3 . . ?
C5B C4B C3B 118.8(5) . . ?
C5B C4B H4B 120.6 . . ?
C3B C4B H4B 120.6 . . ?
C4B C5B C6B 121.7(5) . . ?
C4B C5B H5B 119.1 . . ?
C6B C5B H5B 119.1 . . ?
C1B C6B C5B 119.2(4) . . ?
C1B C6B C8B 123.5(4) . . ?
C5B C6B C8B 117.3(4) . . ?
O2B C7BA H7B1 109.5 . . ?
O2B C7BA H7B2 109.5 . . ?
H7B1 C7BA H7B2 109.5 . . ?
O2B C7BA H7B3 109.5 . . ?
H7B1 C7BA H7B3 109.5 . . ?
H7B2 C7BA H7B3 109.5 . . ?
O2B C7BB H7B4 109.5 . . ?
O2B C7BB H7B5 109.5 . . ?
H7B4 C7BB H7B5 109.5 . . ?
O2B C7BB H7B6 109.5 . . ?
H7B4 C7BB H7B6 109.5 . . ?
H7B5 C7BB H7B6 109.5 . . ?
N1B C8B C6B 125.9(4) . . ?
N1B C8B H8B 117.0 . . ?
C6B C8B H8B 117.0 . . ?
C10B C9B C14B 121.4(4) . . ?
C10B C9B N1B 126.1(5) . . ?
C14B C9B N1B 112.5(4) . . ?
C11B C10B C9B 118.7(6) . . ?
C11B C10B H10B 120.6 . . ?
C9B C10B H10B 120.6 . . ?
C10B C11B C12B 120.0(5) . . ?
C10B C11B H11B 120.0 . . ?
C12B C11B H11B 120.0 . . ?
C13B C12B C11B 121.8(5) . . ?
C13B C12B H12B 119.1 . . ?
C11B C12B H12B 119.1 . . ?
C12B C13B C14B 118.9(6) . . ?
C12B C13B H13B 120.6 . . ?
C14B C13B H13B 120.6 . . ?
O3B C14B C13B 121.6(5) . . ?
O3B C14B C9B 119.2(4) . . ?
C13B C14B C9B 119.2(5) . . ?
O1S C1S H1SA 109.5 . . ?
O1S C1S H1SB 109.5 . . ?
H1SA C1S H1SB 109.5 . . ?
O1S C1S H1SC 109.5 . . ?
H1SA C1S H1SC 109.5 . . ?
H1SB C1S H1SC 109.5 . . ?
O2S C2S H2SA 109.5 . . ?
O2S C2S H2SC 109.5 . . ?
H2SA C2S H2SC 109.5 . . ?
O2S C2S H2SB 109.5 . . ?
H2SA C2S H2SB 109.5 . . ?
H2SC C2S H2SB 109.5 . . ?
O3S C3S H3SB 109.5 . . ?
O3S C3S H3SA 109.5 . . ?
H3SB C3S H3SA 109.5 . . ?
O3S C3S H3SC 109.5 . . ?
H3SB C3S H3SC 109.5 . . ?
H3SA C3S H3SC 109.5 . . ?
O4S C4S H4SA 109.5 . . ?
O4S C4S H4SB 109.5 . . ?
H4SA C4S H4SB 109.5 . . ?
O4S C4S H4SC 109.5 . . ?
H4SA C4S H4SC 109.5 . . ?
H4SB C4S H4SC 109.5 . . ?
O5S C5S H5SA 109.5 . . ?
O5S C5S H5SB 109.5 . . ?
H5SA C5S H5SB 109.5 . . ?
O5S C5S H5SC 109.5 . . ?
H5SA C5S H5SC 109.5 . . ?
H5SB C5S H5SC 109.5 . . ?

loop_
_geom_bond_atom_site_label_1
_geom_bond_atom_site_label_2
_geom_bond_distance
_geom_bond_site_symmetry_2
_geom_bond_publ_flag
Sr1 O1S 2.505(3) . ?
Sr1 O2S 2.513(3) . ?
Sr1 O5S 2.543(3) . ?
Sr1 O1B 2.562(3) . ?
Sr1 O1A 2.587(3) . ?
Sr1 O2A 2.700(3) . ?
Sr1 O2B 2.726(3) . ?
Sr1 Cl2 2.9216(14) . ?
Sr1 Mn2 3.5315(8) . ?
Sr1 Mn1 3.5592(9) . ?
Sr1 H5S 2.890(10) . ?
Mn1 O1S 1.842(3) . ?
Mn1 O3A 1.874(3) . ?
Mn1 O1A 1.898(3) . ?
Mn1 N1A 1.991(4) . ?
Mn1 Cl1 2.4714(14) . ?
Mn2 O2S 1.856(3) . ?
Mn2 O3B 1.875(3) . ?
Mn2 O1B 1.908(3) . ?
Mn2 N1B 1.989(4) . ?
Mn2 O4S 2.243(4) . ?
Mn2 O3S 2.313(3) . ?
O1A C1A 1.339(5) . ?
O2A C2A 1.376(5) . ?
O2A C7A 1.426(6) . ?
O3A C14A 1.338(5) . ?
O1B C1B 1.327(5) . ?
O2B C2B 1.370(5) . ?
O2B C7BA 1.439(15) . ?
O2B C7BB 1.476(16) . ?
O3B C14B 1.330(6) . ?
O1S C1S 1.406(6) . ?
O2S C2S 1.396(6) . ?
O3S C3S 1.380(7) . ?
O3S H3S 0.886(14) . ?
O4S C4S 1.330(7) . ?
O4S H4S 0.916(13) . ?
O5S C5S 1.372(7) . ?
O5S H5S 0.879(14) . ?
N1A C8A 1.287(6) . ?
N1A C9A 1.412(5) . ?
N1B C8B 1.284(6) . ?
N1B C9B 1.418(5) . ?
C1A C2A 1.388(6) . ?
C1A C6A 1.394(6) . ?
C2A C3A 1.374(7) . ?
C3A C4A 1.385(7) . ?
C3A H3A 0.9300 . ?
C4A C5A 1.354(7) . ?
C4A H4A 0.9300 . ?
C5A C6A 1.411(7) . ?
C5A H5A 0.9300 . ?
C6A C8A 1.429(6) . ?
C7A H7AA 0.9600 . ?
C7A H7AB 0.9600 . ?
C7A H7AC 0.9600 . ?
C8A H8A 0.9300 . ?
C9A C10A 1.377(6) . ?
C9A C14A 1.392(7) . ?
C10A C11A 1.368(7) . ?
C10A H10A 0.9300 . ?
C11A C12A 1.389(8) . ?
C11A H11A 0.9300 . ?
C12A C13A 1.374(6) . ?
C12A H12A 0.9300 . ?
C13A C14A 1.390(6) . ?
C13A H13A 0.9300 . ?
C1B C6B 1.392(6) . ?
C1B C2B 1.402(6) . ?
C2B C3B 1.372(6) . ?
C3B C4B 1.384(7) . ?
C3B H3B 0.9300 . ?
C4B C5B 1.359(7) . ?
C4B H4B 0.9300 . ?
C5B C6B 1.404(7) . ?
C5B H5B 0.9300 . ?
C6B C8B 1.439(6) . ?
C7BA H7B1 0.9600 . ?
C7BA H7B2 0.9600 . ?
C7BA H7B3 0.9600 . ?
C7BB H7B4 0.9600 . ?
C7BB H7B5 0.9600 . ?
C7BB H7B6 0.9600 . ?
C8B H8B 0.9300 . ?
C9B C10B 1.381(7) . ?
C9B C14B 1.394(7) . ?
C10B C11B 1.376(7) . ?
C10B H10B 0.9300 . ?
C11B C12B 1.385(8) . ?
C11B H11B 0.9300 . ?
C12B C13B 1.367(7) . ?
C12B H12B 0.9300 . ?
C13B C14B 1.393(6) . ?
C13B H13B 0.9300 . ?
C1S H1SA 0.9600 . ?
C1S H1SB 0.9600 . ?
C1S H1SC 0.9600 . ?
C2S H2SA 0.9600 . ?
C2S H2SC 0.9600 . ?
C2S H2SB 0.9600 . ?
C3S H3SB 0.9600 . ?
C3S H3SA 0.9600 . ?
C3S H3SC 0.9600 . ?
C4S H4SA 0.9600 . ?
C4S H4SB 0.9600 . ?
C4S H4SC 0.9600 . ?
C5S H5SA 0.9600 . ?
C5S H5SB 0.9600 . ?
C5S H5SC 0.9600 . ?

loop_
_geom_hbond_atom_site_label_D
_geom_hbond_atom_site_label_H
_geom_hbond_atom_site_label_A
_geom_hbond_distance_DH
_geom_hbond_distance_HA
_geom_hbond_distance_DA
_geom_hbond_angle_DHA
_geom_hbond_site_symmetry_A
_geom_hbond_publ_flag
O3S H3S Cl2 0.886(14) 2.50(4) 3.203(4) 137(4) . yes
C7A H7AB Cl2 0.96 2.84 3.600(6) 137.3 . yes
C7BB^b H7B5^b O5S 0.96 2.58 3.30(2) 132.4 . yes
C1S H1SC O3A 0.96 2.43 2.928(6) 111.8 . yes

loop_
_geom_torsion_atom_site_label_1
_geom_torsion_atom_site_label_2
_geom_torsion_atom_site_label_3
_geom_torsion_atom_site_label_4
_geom_torsion
_geom_torsion_site_symmetry_1
_geom_torsion_site_symmetry_2
_geom_torsion_site_symmetry_3
_geom_torsion_site_symmetry_4
_geom_torsion_publ_flag
O1S Mn1 O1A C1A -175.5(3) . . . . ?
O3A Mn1 O1A C1A 89.1(5) . . . . ?
N1A Mn1 O1A C1A 18.2(3) . . . . ?
Cl1 Mn1 O1A C1A -75.6(3) . . . . ?
Sr1 Mn1 O1A C1A -164.0(4) . . . . ?
O1S Mn1 O1A Sr1 -11.47(13) . . . . ?
O3A Mn1 O1A Sr1 -106.9(4) . . . . ?
N1A Mn1 O1A Sr1 -177.85(12) . . . . ?
Cl1 Mn1 O1A Sr1 88.42(9) . . . . ?
O1S Mn1 O3A C14A -169.2(3) . . . . ?
O1A Mn1 O3A C14A -75.5(5) . . . . ?
N1A Mn1 O3A C14A -3.3(3) . . . . ?
Cl1 Mn1 O3A C14A 89.0(3) . . . . ?
Sr1 Mn1 O3A C14A -164.1(2) . . . . ?
O2S Mn2 O3B C14B -178.6(3) . . . . ?
N1B Mn2 O3B C14B 3.0(3) . . . . ?
O4S Mn2 O3B C14B -82.0(3) . . . . ?
O3S Mn2 O3B C14B 88.4(3) . . . . ?
Sr1 Mn2 O3B C14B 175.1(2) . . . . ?
O3A Mn1 O1S C1S -15.7(5) . . . . ?
O1A Mn1 O1S C1S -178.3(4) . . . . ?
N1A Mn1 O1S C1S -102.0(7) . . . . ?
Cl1 Mn1 O1S C1S 87.0(4) . . . . ?
Sr1 Mn1 O1S C1S 169.5(5) . . . . ?
O3A Mn1 O1S Sr1 174.81(14) . . . . ?
O1A Mn1 O1S Sr1 12.16(14) . . . . ?
N1A Mn1 O1S Sr1 88.5(6) . . . . ?
Cl1 Mn1 O1S Sr1 -82.55(12) . . . . ?
O3B Mn2 O2S C2S -9.5(4) . . . . ?
O1B Mn2 O2S C2S 169.2(4) . . . . ?
O4S Mn2 O2S C2S -101.7(4) . . . . ?
O3S Mn2 O2S C2S 83.6(4) . . . . ?
Sr1 Mn2 O2S C2S 164.4(5) . . . . ?
O3B Mn2 O2S Sr1 -173.93(15) . . . . ?
O1B Mn2 O2S Sr1 4.73(14) . . . . ?
O4S Mn2 O2S Sr1 93.84(16) . . . . ?
O3S Mn2 O2S Sr1 -80.86(15) . . . . ?
Mn1 O1A C1A C2A 170.6(3) . . . . ?
Sr1 O1A C1A C2A 9.9(5) . . . . ?
Mn1 O1A C1A C6A -10.9(6) . . . . ?
Sr1 O1A C1A C6A -171.6(3) . . . . ?
C7A O2A C2A C3A -5.5(7) . . . . ?
Sr1 O2A C2A C3A 172.6(4) . . . . ?
C7A O2A C2A C1A 173.7(4) . . . . ?
Sr1 O2A C2A C1A -8.3(5) . . . . ?
O1A C1A C2A C3A 178.7(4) . . . . ?
C6A C1A C2A C3A 0.1(7) . . . . ?
O1A C1A C2A O2A -0.5(6) . . . . ?
C6A C1A C2A O2A -179.0(4) . . . . ?
O2A C2A C3A C4A -179.4(4) . . . . ?
C1A C2A C3A C4A 1.5(8) . . . . ?
C2A C3A C4A C5A -2.1(9) . . . . ?
C3A C4A C5A C6A 1.2(9) . . . . ?
O1A C1A C6A C5A -179.6(4) . . . . ?
C2A C1A C6A C5A -1.1(6) . . . . ?
O1A C1A C6A C8A -5.4(7) . . . . ?
C2A C1A C6A C8A 173.1(4) . . . . ?
C4A C5A C6A C1A 0.5(8) . . . . ?
C4A C5A C6A C8A -174.1(5) . . . . ?
C9A N1A C8A C6A -175.5(4) . . . . ?
Mn1 N1A C8A C6A 7.4(6) . . . . ?
C1A C6A C8A N1A 6.8(7) . . . . ?
C5A C6A C8A N1A -178.9(4) . . . . ?
C8A N1A C9A C10A 2.8(7) . . . . ?
Mn1 N1A C9A C10A -179.7(3) . . . . ?
C8A N1A C9A C14A -179.1(4) . . . . ?
Mn1 N1A C9A C14A -1.6(4) . . . . ?
C14A C9A C10A C11A 0.6(6) . . . . ?
N1A C9A C10A C11A 178.6(4) . . . . ?
C9A C10A C11A C12A 0.4(7) . . . . ?
C10A C11A C12A C13A -0.8(7) . . . . ?
C11A C12A C13A C14A 0.2(7) . . . . ?
Mn1 O3A C14A C13A -178.2(3) . . . . ?
Mn1 O3A C14A C9A 3.5(5) . . . . ?
C12A C13A C14A O3A -177.5(4) . . . . ?
C12A C13A C14A C9A 0.8(6) . . . . ?
C10A C9A C14A O3A 177.1(4) . . . . ?
N1A C9A C14A O3A -1.1(5) . . . . ?
C10A C9A C14A C13A -1.2(6) . . . . ?
N1A C9A C14A C13A -179.5(4) . . . . ?
Mn2 O1B C1B C6B 2.4(6) . . . . ?
Sr1 O1B C1B C6B -171.5(3) . . . . ?
Mn2 O1B C1B C2B -177.6(3) . . . . ?
Sr1 O1B C1B C2B 8.4(5) . . . . ?
C7BA O2B C2B C3B -18.7(16) . . . . ?
C7BB O2B C2B C3B 9.2(16) . . . . ?
Sr1 O2B C2B C3B 173.4(4) . . . . ?
C7BA O2B C2B C1B 159.3(15) . . . . ?
C7BB O2B C2B C1B -172.8(15) . . . . ?
Sr1 O2B C2B C1B -8.5(5) . . . . ?
O1B C1B C2B O2B 0.8(6) . . . . ?
C6B C1B C2B O2B -179.3(4) . . . . ?
O1B C1B C2B C3B 179.0(4) . . . . ?
C6B C1B C2B C3B -1.1(7) . . . . ?
O2B C2B C3B C4B 179.3(4) . . . . ?
C1B C2B C3B C4B 1.3(7) . . . . ?
C2B C3B C4B C5B -1.1(8) . . . . ?
C3B C4B C5B C6B 0.8(8) . . . . ?
O1B C1B C6B C5B -179.3(4) . . . . ?
C2B C1B C6B C5B 0.8(6) . . . . ?
O1B C1B C6B C8B -2.1(7) . . . . ?
C2B C1B C6B C8B 178.0(4) . . . . ?
C4B C5B C6B C1B -0.7(7) . . . . ?
C4B C5B C6B C8B -178.1(4) . . . . ?
C9B N1B C8B C6B -179.1(4) . . . . ?
Mn2 N1B C8B C6B 0.5(6) . . . . ?
C1B C6B C8B N1B 0.6(7) . . . . ?
C5B C6B C8B N1B 177.8(4) . . . . ?
C8B N1B C9B C10B -1.2(7) . . . . ?
Mn2 N1B C9B C10B 179.2(4) . . . . ?
C8B N1B C9B C14B -179.9(4) . . . . ?
Mn2 N1B C9B C14B 0.5(5) . . . . ?
C14B C9B C10B C11B -1.8(8) . . . . ?
N1B C9B C10B C11B 179.6(5) . . . . ?
C9B C10B C11B C12B -0.1(9) . . . . ?
C10B C11B C12B C13B 1.1(9) . . . . ?
C11B C12B C13B C14B 0.0(8) . . . . ?
Mn2 O3B C14B C13B 176.7(3) . . . . ?
Mn2 O3B C14B C9B -3.7(5) . . . . ?
C12B C13B C14B O3B 177.7(5) . . . . ?
C12B C13B C14B C9B -1.9(7) . . . . ?
C10B C9B C14B O3B -176.8(4) . . . . ?
N1B C9B C14B O3B 2.0(6) . . . . ?
C10B C9B C14B C13B 2.8(7) . . . . ?
N1B C9B C14B C13B -178.4(4) . . . . ?
